data_4031570
loop_
_publ_author_name
'Angus-Dunne, S.J.'
'Lwarance, G.A.'
'Irwin, J.A.'
'Burns, R.C.'
'Craig, D.C.'

_publ_section_title
;
 Reaction kinetics and mechanism of formation of (Mo9 O32)6- by
 hypochlorous acid oxidation of Mn2+(aq) in the presence of molybdate
;
_journal_name_full
;
Journal of the Chemical Society. Dalton Transactions, Inorganic Chemistry 
(1972-)
;
_journal_page_first 2717
_journal_page_last 2726
_journal_volume 1993
_journal_year 1993
_chemical_formula_sum 'H40 Mn Mo8 Na4 O47'
_chemical_name_systematic 'Na4 (Mn Mo8 O27) (H2 O)20'
_space_group_IT_number 2
_symmetry_space_group_name_Hall '-P 1'
_symmetry_space_group_name_H-M 'P -1'
_cell_angle_alpha 103.6
_cell_angle_beta 100.86
_cell_angle_gamma 96.05
_cell_formula_units_Z 1
_cell_length_a 9.568
_cell_length_b 9.868
_cell_length_c 11.703
_cell_volume 1041.695
_citation_journal_id_ASTM JCDTBI
_cod_data_source_file Angus-Dunne_JCDTBI_1993_1286.cif
_cod_data_source_block H40Mn1Mo8Na4O47
_cod_original_formula_sum 'H40 Mn1 Mo8 Na4 O47'
_cod_database_code 4031570

loop_
_symmetry_equiv_pos_as_xyz
x,y,z
-x,-y,-z

loop_
_atom_site_label
_atom_site_type_symbol
_atom_site_fract_x
_atom_site_fract_y
_atom_site_fract_z
_atom_site_occupancy
_atom_site_U_iso_or_equiv
O3 O-2 0.0185 0.0422 0.121 1 0.0
O2 O-2 0.1205 0.2839 0.2517 1 0.0
O12 O-2 0.0619 0.2398 0.0085 1 0.0
O5 O-2 0.2628 -0.0596 0.2217 1 0.0
Na1 Na+1 0.4749 -0.4476 0.1446 1 0.0
O10 O-2 0.2078 -0.1082 -0.0251 1 0.0
Mo4 Mo+6 -0.07472 0.24441 0.15262 1 0.0
O15 O-2 -0.1988 0.064 0.4126 0.75 0.0
O1 O-2 0.1027 0.0665 0.3732 1 0.0
O24 O-2 0.1048 0.4147 0.4914 1 0.0
Mo2 Mo+6 0.40885 -0.05632 0.11572 1 0.0
Mo3 Mo+6 0.14856 0.09294 -0.02715 1 0.0
Na3 Na+1 -0.2833 0.1796 0.412 0.25 0.0
O21 O-2 0.6038 0.121 0.5626 1 0.0
O6 O-2 0.3593 0.2122 0.3716 1 0.0
O13 O-2 -0.1072 0.4028 0.1267 1 0.0
O16 O-2 0.0627 0.2189 0.6154 0.75 0.0
Mn1 Mn+2 0 0 0.5 1 0.0
O9 O-2 0.5 0 0 1 0.0
O8 O-2 0.4201 -0.2316 0.0907 1 0.0
O20 O-2 0.3238 -0.5565 -0.0502 1 0.0
O11 O-2 0.2371 0.1287 -0.132 1 0.0
O25 O-2 -0.0413 0.2247 0.5612 0.25 0.0
O17 O-2 0.3029 -0.4658 0.2674 1 0.0
Na2 Na+1 0.515 0.3416 0.558 0.75 0.0
O7 O-2 0.5411 0.023 0.2393 1 0.0
O22 O-2 0.633 0.4271 0.4323 1 0.0
Mo1 Mo+6 0.20474 0.11658 0.27751 1 0.0
O23 O-2 0.0898 -0.3048 0.2092 1 0.0
O19 O-2 0.536 -0.6589 0.1831 1 0.0
O26 O-2 0.2065 0.0439 0.6259 0.25 0.0
O14 O-2 -0.1572 0.2314 0.2683 1 0.0
O4 O-2 0.295 0.1324 0.1167 1 0.0
O18 O-2 0.6216 -0.2703 0.3169 1 0.0
